data_4508184
loop_
_publ_author_name
'Zhang, Zhe'
'Ma, Jian-Fang'
'Liu, Ying-Ying'
'Kan, Wei-Qiu'
'Yang, Jin'

_publ_section_title
;
 A Series of Coordination Polymers Constructed from a Multidentate N-Donor
 Ligand and Varied Carboxylate Anions: Syntheses, Structures, and
 Luminescent Properties
;
_journal_issue 10
_journal_name_full 'Crystal Growth &amp; Design'
_journal_page_first 4338
_journal_paper_doi 10.1021/cg400680r
_journal_volume 13
_journal_year 2013
_chemical_formula_moiety 'C82 H64 Ag4 N36 O18'
_chemical_formula_sum 'C82 H64 Ag4 N36 O18'
_chemical_formula_weight 2273.17
_chemical_name_systematic
;
 ?
;
_space_group_IT_number 2
_symmetry_cell_setting triclinic
_symmetry_space_group_name_Hall '-P 1'
_symmetry_space_group_name_H-M 'P -1'
_atom_sites_solution_hydrogens geom
_atom_sites_solution_primary direct
_atom_sites_solution_secondary difmap
_audit_creation_method SHELXL-97
_cell_angle_alpha 94.244(5)
_cell_angle_beta 109.288(5)
_cell_angle_gamma 103.527(5)
_cell_formula_units_Z 1
_cell_length_a 10.9860(7)
_cell_length_b 12.7110(7)
_cell_length_c 15.9970(9)
_cell_measurement_reflns_used 3202
_cell_measurement_temperature 293(2)
_cell_measurement_theta_max 29.1636
_cell_measurement_theta_min 2.8310
_cell_volume 2022.0(2)
_computing_cell_refinement CrysAlis
_computing_data_collection 'CrysAlis (Oxford Diffraction, 2006)'
_computing_data_reduction CrysAlis
_computing_structure_refinement 'SHELXL-97 (Sheldrick, 1997)'
_computing_structure_solution 'SHELXS-97 (Sheldrick, 1997)'
_diffrn_ambient_temperature 293(2)
_diffrn_detector_area_resol_mean 10.0
_diffrn_measured_fraction_theta_full 0.995
_diffrn_measured_fraction_theta_max 0.995
_diffrn_measurement_device_type 'Oxford Diffraction Gemini R Ultra'
_diffrn_measurement_method '\w scan'
_diffrn_radiation_monochromator graphite
_diffrn_radiation_source 'fine-focus sealed tube'
_diffrn_radiation_type MoK\a
_diffrn_radiation_wavelength 0.71069
_diffrn_reflns_av_R_equivalents 0.0338
_diffrn_reflns_av_sigmaI/netI 0.0664
_diffrn_reflns_limit_h_max 13
_diffrn_reflns_limit_h_min -11
_diffrn_reflns_limit_k_max 15
_diffrn_reflns_limit_k_min -13
_diffrn_reflns_limit_l_max 19
_diffrn_reflns_limit_l_min -17
_diffrn_reflns_number 12790
_diffrn_reflns_theta_full 25.35
_diffrn_reflns_theta_max 25.35
_diffrn_reflns_theta_min 2.84
_exptl_absorpt_coefficient_mu 1.054
_exptl_absorpt_correction_T_max 0.8839
_exptl_absorpt_correction_T_min 0.8579
_exptl_absorpt_correction_type multi-scan
_exptl_absorpt_process_details
;
CrysAlis (Oxford Diffraction, 2006)
;
_exptl_crystal_colour colorless
_exptl_crystal_density_diffrn 1.867
_exptl_crystal_density_method 'not measured'
_exptl_crystal_description block
_exptl_crystal_F_000 1140
_exptl_crystal_size_max 0.15
_exptl_crystal_size_mid 0.14
_exptl_crystal_size_min 0.12
_refine_diff_density_max 1.014
_refine_diff_density_min -1.091
_refine_diff_density_rms 0.078
_refine_ls_extinction_method none
_refine_ls_goodness_of_fit_ref 1.024
_refine_ls_hydrogen_treatment constr
_refine_ls_matrix_type full
_refine_ls_number_parameters 640
_refine_ls_number_reflns 7388
_refine_ls_number_restraints 0
_refine_ls_restrained_S_all 1.024
_refine_ls_R_factor_all 0.0919
_refine_ls_R_factor_gt 0.0531
_refine_ls_shift/su_max 0.001
_refine_ls_shift/su_mean 0.000
_refine_ls_structure_factor_coef Fsqd
_refine_ls_weighting_details 'calc w=1/[\s^2^(Fo^2^)+(0.0401P)^2^+2.2660P] where P=(Fo^2^+2Fc^2^)/3'
_refine_ls_weighting_scheme calc
_refine_ls_wR_factor_gt 0.1064
_refine_ls_wR_factor_ref 0.1276
_reflns_number_gt 4828
_reflns_number_total 7388
_reflns_threshold_expression >2\s(I)
_cod_data_source_file cg400680r_si_002.cif
_cod_data_source_block Compound-8
_cod_depositor_comments
;
The following automatic conversions were performed:

'_symmetry_cell_setting' value 'Triclinic' changed to 'triclinic'
according to /home/saulius/struct/CIF-dictionaries/cif_core.dic
dictionary named 'cif_core.dic' version 2.4.2 from 2011-04-26.

Automatic conversion script
Id: cif_fix_values 1891 2012-01-12 08:04:46Z andrius 
;
_cod_original_sg_symbol_Hall '-P 1 '
_cod_original_sg_symbol_H-M P-1
_cod_database_code 4508184

loop_
_symmetry_equiv_pos_as_xyz
'x, y, z'
'-x, -y, -z'

loop_
_atom_site_label
_atom_site_type_symbol
_atom_site_fract_x
_atom_site_fract_y
_atom_site_fract_z
_atom_site_U_iso_or_equiv
_atom_site_adp_type
_atom_site_occupancy
_atom_site_symmetry_multiplicity
_atom_site_calc_flag
_atom_site_refinement_flags
Ag1 Ag 0.13233(6) 1.09017(4) 0.18922(3) 0.06925(19) Uani 1 1 d .
Ag2 Ag -0.5605(3) 0.12257(18) 0.13357(17) 0.0584(5) Uani 0.50 1 d P
Ag2A Ag -0.5309(3) 0.1027(2) 0.1131(2) 0.1196(11) Uani 0.50 1 d P
C1 C 0.3760(4) 1.5005(4) 0.4410(3) 0.0331(11) Uani 1 1 d .
C2 C 0.4859(5) 1.5188(4) 0.4133(3) 0.0353(11) Uani 1 1 d .
C3 C 0.6106(5) 1.5176(4) 0.4734(3) 0.0345(11) Uani 1 1 d .
C4 C 0.2372(5) 1.5016(4) 0.3771(3) 0.0517(15) Uani 1 1 d .
H4A H 0.1751 1.4924 0.4089 0.062 Uiso 1 1 calc R
H4B H 0.2429 1.5719 0.3565 0.062 Uiso 1 1 calc R
C5 C 0.1804(5) 1.3093(4) 0.2993(3) 0.0512(14) Uani 1 1 d .
H5 H 0.2089 1.2780 0.3505 0.061 Uiso 1 1 calc R
C6 C 0.1017(5) 1.3345(4) 0.1683(3) 0.0479(13) Uani 1 1 d .
H6 H 0.0616 1.3206 0.1060 0.058 Uiso 1 1 calc R
C7 C 0.4663(6) 1.5462(4) 0.3195(3) 0.0542(15) Uani 1 1 d .
H7A H 0.3868 1.5722 0.2988 0.065 Uiso 1 1 calc R
H7B H 0.5424 1.6054 0.3226 0.065 Uiso 1 1 calc R
C8 C 0.4544(6) 1.3501(5) 0.2589(4) 0.0543(15) Uani 1 1 d .
H8 H 0.4764 1.3224 0.3125 0.065 Uiso 1 1 calc R
C9 C 0.3973(6) 1.3666(5) 0.1257(4) 0.0589(16) Uani 1 1 d .
H9 H 0.3711 1.3494 0.0637 0.071 Uiso 1 1 calc R
C10 C 0.7318(6) 1.5459(4) 0.4437(5) 0.0613(17) Uani 1 1 d .
H10A H 0.7058 1.5738 0.3875 0.074 Uiso 1 1 calc R
H10B H 0.8020 1.6042 0.4881 0.074 Uiso 1 1 calc R
C11 C 0.8829(5) 1.4550(4) 0.4000(4) 0.0496(14) Uani 1 1 d .
H11 H 0.9207 1.5140 0.3771 0.060 Uiso 1 1 calc R
C12 C 0.8407(6) 1.3066(5) 0.4426(4) 0.0550(15) Uani 1 1 d .
H12 H 0.8429 1.2365 0.4549 0.066 Uiso 1 1 calc R
C13 C 0.0011(4) 0.5645(3) 0.0749(3) 0.0285(10) Uani 1 1 d .
C14 C -0.1177(4) 0.4870(3) 0.0192(3) 0.0297(10) Uani 1 1 d .
C15 C -0.1174(4) 0.4216(3) -0.0554(3) 0.0299(10) Uani 1 1 d .
C16 C 0.0020(5) 0.6329(4) 0.1570(3) 0.0392(12) Uani 1 1 d .
H16A H -0.0737 0.5977 0.1730 0.047 Uiso 1 1 calc R
H16B H 0.0836 0.6385 0.2073 0.047 Uiso 1 1 calc R
C17 C 0.0797(5) 0.8397(4) 0.1805(3) 0.0351(11) Uani 1 1 d .
H17 H 0.1553 0.8501 0.2319 0.042 Uiso 1 1 calc R
C18 C -0.0718(5) 0.8636(4) 0.0696(3) 0.0441(13) Uani 1 1 d .
H18 H -0.1220 0.8986 0.0278 0.053 Uiso 1 1 calc R
C19 C -0.2466(5) 0.4738(4) 0.0389(3) 0.0408(12) Uani 1 1 d .
H19A H -0.2411 0.5414 0.0742 0.049 Uiso 1 1 calc R
H19B H -0.3214 0.4617 -0.0173 0.049 Uiso 1 1 calc R
C20 C -0.3716(5) 0.2926(5) 0.0609(4) 0.0498(14) Uani 1 1 d .
H20 H -0.4418 0.2746 0.0056 0.060 Uiso 1 1 calc R
C21 C -0.2437(6) 0.2908(5) 0.1900(4) 0.0539(14) Uani 1 1 d .
H21 H -0.2077 0.2677 0.2444 0.065 Uiso 1 1 calc R
C22 C -0.2450(5) 0.3384(4) -0.1170(3) 0.0384(11) Uani 1 1 d .
H22A H -0.3215 0.3635 -0.1160 0.046 Uiso 1 1 calc R
H22B H -0.2458 0.3335 -0.1780 0.046 Uiso 1 1 calc R
C23 C -0.3488(5) 0.1359(4) -0.1371(4) 0.0452(13) Uani 1 1 d .
H23 H -0.4120 0.1290 -0.1942 0.054 Uiso 1 1 calc R
C24 C -0.2330(5) 0.1047(4) -0.0141(3) 0.0437(12) Uani 1 1 d .
H24 H -0.2008 0.0674 0.0326 0.052 Uiso 1 1 calc R
C25 C 0.5526(4) 1.0895(4) 0.4253(3) 0.0332(11) Uani 1 1 d .
C26 C 0.6281(4) 1.1183(4) 0.5184(3) 0.0305(10) Uani 1 1 d .
C27 C 0.7299(4) 1.0687(4) 0.5545(3) 0.0313(10) Uani 1 1 d .
H27 H 0.7802 1.0880 0.6156 0.038 Uiso 1 1 calc R
C28 C 0.7601(5) 0.9921(4) 0.5044(3) 0.0352(11) Uani 1 1 d .
C29 C 0.6872(5) 0.9667(4) 0.4132(3) 0.0427(13) Uani 1 1 d .
H29 H 0.7054 0.9161 0.3773 0.051 Uiso 1 1 calc R
C30 C 0.5883(5) 1.0157(4) 0.3756(3) 0.0439(12) Uani 1 1 d .
H30 H 0.5427 0.9989 0.3138 0.053 Uiso 1 1 calc R
C31 C 0.8640(5) 0.9331(4) 0.5455(3) 0.0406(12) Uani 1 1 d .
C32 C 0.9855(5) 0.9928(4) 0.6255(3) 0.0375(11) Uani 1 1 d .
C33 C 1.0324(5) 1.1055(4) 0.6435(3) 0.0372(12) Uani 1 1 d .
H33 H 0.9861 1.1456 0.6046 0.045 Uiso 1 1 calc R
C34 C 1.1450(5) 1.1623(4) 0.7166(3) 0.0374(11) Uani 1 1 d .
C35 C 1.2135(5) 1.1027(5) 0.7773(3) 0.0431(13) Uani 1 1 d .
C36 C 1.1674(5) 0.9885(5) 0.7581(4) 0.0474(14) Uani 1 1 d .
H36 H 1.2124 0.9480 0.7974 0.057 Uiso 1 1 calc R
C37 C 1.0587(5) 0.9335(4) 0.6840(4) 0.0456(13) Uani 1 1 d .
H37 H 1.0333 0.8572 0.6722 0.055 Uiso 1 1 calc R
C38 C 0.4301(5) 1.1250(4) 0.3714(4) 0.0450(13) Uani 1 1 d .
C39 C 0.6149(5) 1.1988(4) 0.5887(3) 0.0346(11) Uani 1 1 d .
C40 C 1.1747(5) 1.2854(4) 0.7206(4) 0.0430(12) Uani 1 1 d .
C41 C 1.3337(5) 1.1497(6) 0.8635(4) 0.0607(16) Uani 1 1 d .
N1 N 0.1283(4) 1.2553(3) 0.2173(3) 0.0397(10) Uani 1 1 d .
N2 N 0.1871(4) 1.4136(3) 0.2996(3) 0.0381(10) Uani 1 1 d .
N3 N 0.1367(4) 1.4322(3) 0.2153(3) 0.0483(11) Uani 1 1 d .
N4 N 0.4222(4) 1.2923(3) 0.1800(3) 0.0479(11) Uani 1 1 d .
N5 N 0.4519(4) 1.4528(3) 0.2533(3) 0.0406(10) Uani 1 1 d .
N6 N 0.4124(4) 1.4644(4) 0.1657(3) 0.0496(11) Uani 1 1 d .
N7 N 0.9199(5) 1.3631(4) 0.4048(3) 0.0554(12) Uani 1 1 d .
N8 N 0.7870(4) 1.4529(3) 0.4316(3) 0.0429(10) Uani 1 1 d .
N9 N 0.7582(5) 1.3573(4) 0.4617(4) 0.0662(15) Uani 1 1 d .
N10 N 0.0418(4) 0.9188(3) 0.1388(3) 0.0374(10) Uani 1 1 d .
N11 N -0.0058(4) 0.7433(3) 0.1385(2) 0.0317(9) Uani 1 1 d .
N12 N -0.1053(4) 0.7572(3) 0.0661(3) 0.0416(10) Uani 1 1 d .
N13 N -0.3577(4) 0.2306(4) 0.1241(3) 0.0530(12) Uani 1 1 d .
N14 N -0.2721(4) 0.3838(3) 0.0870(3) 0.0409(10) Uani 1 1 d .
N15 N -0.1876(4) 0.3850(4) 0.1707(3) 0.0526(11) Uani 1 1 d .
N16 N -0.3364(4) 0.0550(3) -0.0907(3) 0.0461(11) Uani 1 1 d .
N17 N -0.2587(4) 0.2284(3) -0.0909(2) 0.0315(9) Uani 1 1 d .
N18 N -0.1815(4) 0.2092(3) -0.0107(3) 0.0426(10) Uani 1 1 d .
O1 O 0.8490(4) 0.8393(3) 0.5139(3) 0.0604(11) Uani 1 1 d .
O2 O 0.3649(4) 1.0752(4) 0.2942(3) 0.0679(12) Uani 1 1 d .
O3 O 0.3979(4) 1.2012(3) 0.4071(2) 0.0559(10) Uani 1 1 d .
O4 O 0.5234(3) 1.2491(3) 0.5658(2) 0.0454(9) Uani 1 1 d .
H4 H 0.4799 1.2303 0.5119 0.068 Uiso 1 1 calc R
O5 O 0.6923(4) 1.2153(3) 0.6659(2) 0.0511(10) Uani 1 1 d .
O6 O 1.0897(4) 1.3239(3) 0.6755(3) 0.0592(10) Uani 1 1 d .
O7 O 1.2910(4) 1.3482(3) 0.7700(3) 0.0771(13) Uani 1 1 d .
H7 H 1.3389 1.3108 0.7954 0.116 Uiso 1 1 calc R
O8 O 1.4136(4) 1.2414(4) 0.8658(3) 0.0856(15) Uani 1 1 d .
O9 O 1.3513(4) 1.0968(4) 0.9245(3) 0.0779(13) Uani 1 1 d .

loop_
_atom_site_aniso_label
_atom_site_aniso_U_11
_atom_site_aniso_U_22
_atom_site_aniso_U_33
_atom_site_aniso_U_23
_atom_site_aniso_U_13
_atom_site_aniso_U_12
Ag1 0.1159(4) 0.0233(2) 0.0654(3) -0.0012(2) 0.0353(3) 0.0117(2)
Ag2 0.0810(13) 0.0170(5) 0.0604(7) -0.0008(5) 0.0180(7) -0.0051(6)
Ag2A 0.0804(15) 0.0659(18) 0.145(3) 0.0543(15) -0.0118(13) -0.0421(12)
C1 0.028(2) 0.023(3) 0.037(3) -0.004(2) -0.001(2) 0.0079(19)
C2 0.062(3) 0.016(2) 0.026(3) 0.0033(19) 0.012(2) 0.013(2)
C3 0.040(3) 0.018(2) 0.051(3) 0.003(2) 0.024(2) 0.007(2)
C4 0.051(3) 0.036(3) 0.046(3) -0.011(3) -0.009(2) 0.015(3)
C5 0.072(4) 0.030(3) 0.034(3) 0.002(2) -0.005(3) 0.017(3)
C6 0.056(3) 0.037(3) 0.033(3) 0.000(3) -0.002(2) 0.008(3)
C7 0.092(4) 0.032(3) 0.043(3) 0.009(3) 0.030(3) 0.015(3)
C8 0.084(4) 0.039(3) 0.044(3) 0.010(3) 0.024(3) 0.021(3)
C9 0.081(4) 0.049(4) 0.043(3) 0.001(3) 0.016(3) 0.022(3)
C10 0.061(4) 0.035(3) 0.107(5) 0.018(3) 0.052(4) 0.015(3)
C11 0.056(3) 0.042(3) 0.071(4) 0.025(3) 0.041(3) 0.020(3)
C12 0.074(4) 0.039(3) 0.073(4) 0.015(3) 0.045(3) 0.026(3)
C13 0.045(3) 0.015(2) 0.022(2) 0.0038(18) 0.008(2) 0.0056(19)
C14 0.042(3) 0.018(2) 0.031(3) 0.007(2) 0.012(2) 0.010(2)
C15 0.040(3) 0.016(2) 0.028(3) 0.0052(19) 0.007(2) 0.0051(19)
C16 0.065(3) 0.023(3) 0.032(3) 0.003(2) 0.020(2) 0.013(2)
C17 0.045(3) 0.027(3) 0.031(3) -0.004(2) 0.010(2) 0.011(2)
C18 0.051(3) 0.033(3) 0.045(3) 0.003(2) 0.007(3) 0.021(3)
C19 0.053(3) 0.029(3) 0.041(3) 0.006(2) 0.018(2) 0.010(2)
C20 0.039(3) 0.046(4) 0.060(4) -0.003(3) 0.024(3) -0.002(3)
C21 0.060(4) 0.044(4) 0.050(4) 0.012(3) 0.019(3) 0.002(3)
C22 0.047(3) 0.020(3) 0.036(3) 0.003(2) 0.004(2) 0.004(2)
C23 0.043(3) 0.032(3) 0.043(3) 0.000(3) 0.005(2) -0.004(2)
C24 0.062(3) 0.024(3) 0.043(3) 0.007(2) 0.019(3) 0.006(2)
C25 0.035(3) 0.024(3) 0.035(3) 0.007(2) 0.009(2) 0.001(2)
C26 0.036(3) 0.022(2) 0.033(3) 0.008(2) 0.014(2) 0.003(2)
C27 0.035(2) 0.027(3) 0.028(3) 0.003(2) 0.011(2) 0.003(2)
C28 0.040(3) 0.029(3) 0.036(3) 0.004(2) 0.016(2) 0.007(2)
C29 0.049(3) 0.033(3) 0.048(3) -0.005(2) 0.026(3) 0.005(2)
C30 0.053(3) 0.043(3) 0.030(3) 0.002(2) 0.012(2) 0.007(3)
C31 0.049(3) 0.035(3) 0.044(3) 0.006(2) 0.024(2) 0.012(2)
C32 0.042(3) 0.039(3) 0.042(3) 0.014(2) 0.024(2) 0.017(2)
C33 0.043(3) 0.038(3) 0.044(3) 0.017(2) 0.024(2) 0.021(2)
C34 0.040(3) 0.039(3) 0.044(3) 0.016(2) 0.023(2) 0.014(2)
C35 0.040(3) 0.050(4) 0.050(3) 0.017(3) 0.025(2) 0.016(3)
C36 0.044(3) 0.059(4) 0.048(3) 0.026(3) 0.017(3) 0.023(3)
C37 0.056(3) 0.036(3) 0.060(4) 0.018(3) 0.031(3) 0.023(3)
C38 0.052(3) 0.034(3) 0.043(3) 0.015(3) 0.013(3) 0.004(3)
C39 0.040(3) 0.022(3) 0.037(3) 0.003(2) 0.012(2) 0.004(2)
C40 0.044(3) 0.041(3) 0.046(3) 0.009(3) 0.022(3) 0.006(3)
C41 0.040(3) 0.074(5) 0.062(4) 0.023(4) 0.009(3) 0.015(3)
N1 0.043(2) 0.022(2) 0.041(3) -0.0011(19) 0.0032(19) 0.0045(18)
N2 0.042(2) 0.025(2) 0.034(2) -0.0002(18) -0.0039(18) 0.0120(18)
N3 0.067(3) 0.031(3) 0.036(3) 0.008(2) 0.003(2) 0.015(2)
N4 0.072(3) 0.032(3) 0.043(3) 0.002(2) 0.027(2) 0.016(2)
N5 0.064(3) 0.031(2) 0.032(2) 0.0076(19) 0.021(2) 0.016(2)
N6 0.069(3) 0.043(3) 0.037(3) 0.011(2) 0.015(2) 0.021(2)
N7 0.064(3) 0.050(3) 0.071(3) 0.017(3) 0.042(3) 0.025(3)
N8 0.040(2) 0.030(2) 0.067(3) 0.009(2) 0.032(2) 0.0081(19)
N9 0.088(4) 0.036(3) 0.110(4) 0.024(3) 0.076(3) 0.020(3)
N10 0.047(2) 0.019(2) 0.039(2) -0.0065(18) 0.0111(19) 0.0059(18)
N11 0.040(2) 0.021(2) 0.029(2) -0.0032(17) 0.0076(17) 0.0073(17)
N12 0.043(2) 0.026(2) 0.044(3) -0.0039(19) 0.0031(19) 0.0094(19)
N13 0.056(3) 0.038(3) 0.064(3) 0.002(2) 0.035(3) -0.005(2)
N14 0.040(2) 0.038(3) 0.043(3) 0.004(2) 0.018(2) 0.004(2)
N15 0.057(3) 0.042(3) 0.043(3) 0.003(2) 0.012(2) -0.006(2)
N16 0.051(3) 0.022(2) 0.059(3) 0.007(2) 0.022(2) -0.0045(19)
N17 0.039(2) 0.018(2) 0.029(2) 0.0002(17) 0.0088(17) 0.0004(17)
N18 0.053(3) 0.030(2) 0.033(2) 0.0012(19) 0.007(2) 0.005(2)
O1 0.076(3) 0.038(2) 0.071(3) -0.002(2) 0.026(2) 0.025(2)
O2 0.072(3) 0.068(3) 0.042(3) 0.004(2) -0.008(2) 0.022(2)
O3 0.063(2) 0.058(3) 0.051(2) 0.020(2) 0.0133(19) 0.032(2)
O4 0.055(2) 0.035(2) 0.046(2) 0.0030(17) 0.0107(17) 0.0224(18)
O5 0.060(2) 0.052(2) 0.035(2) -0.0082(17) 0.0070(18) 0.0251(19)
O6 0.069(3) 0.041(2) 0.064(3) 0.017(2) 0.016(2) 0.018(2)
O7 0.060(3) 0.052(3) 0.091(3) 0.019(2) 0.004(2) -0.005(2)
O8 0.051(2) 0.087(4) 0.085(3) 0.032(3) -0.005(2) -0.007(2)
O9 0.061(3) 0.086(4) 0.069(3) 0.037(3) 0.001(2) 0.011(2)

loop_
_atom_type_symbol
_atom_type_description
_atom_type_scat_dispersion_real
_atom_type_scat_dispersion_imag
_atom_type_scat_source
C C 0.0033 0.0016 'International Tables Vol C Tables 4.2.6.8 and 6.1.1.4'
H H 0.0000 0.0000 'International Tables Vol C Tables 4.2.6.8 and 6.1.1.4'
N N 0.0061 0.0033 'International Tables Vol C Tables 4.2.6.8 and 6.1.1.4'
O O 0.0106 0.0060 'International Tables Vol C Tables 4.2.6.8 and 6.1.1.4'
Ag Ag -0.8971 1.1015 'International Tables Vol C Tables 4.2.6.8 and 6.1.1.4'

loop_
_geom_angle_atom_site_label_1
_geom_angle_atom_site_label_2
_geom_angle_atom_site_label_3
_geom_angle
_geom_angle_site_symmetry_1
_geom_angle_site_symmetry_3
N1 Ag1 N10 153.96(14) . .
Ag2A Ag2 N16 72.2(5) . 2_455
Ag2A Ag2 N4 138.9(5) . 1_445
N16 Ag2 N4 146.0(2) 2_455 1_445
Ag2A Ag2 N13 59.4(5) . .
N16 Ag2 N13 131.25(16) 2_455 .
N4 Ag2 N13 82.08(17) 1_445 .
Ag2 Ag2A N16 91.8(5) . 2_455
Ag2 Ag2A N13 106.4(5) . .
N16 Ag2A N13 160.9(2) 2_455 .
C3 C1 C2 120.8(4) 2_686 .
C3 C1 C4 118.1(4) 2_686 .
C2 C1 C4 121.1(5) . .
C3 C2 C1 119.4(4) . .
C3 C2 C7 122.3(5) . .
C1 C2 C7 118.1(4) . .
C1 C3 C2 119.7(4) 2_686 .
C1 C3 C10 121.7(5) 2_686 .
C2 C3 C10 118.5(5) . .
N2 C4 C1 110.9(4) . .
N2 C4 H4A 109.5 . .
C1 C4 H4A 109.5 . .
N2 C4 H4B 109.5 . .
C1 C4 H4B 109.5 . .
H4A C4 H4B 108.1 . .
N1 C5 N2 110.8(4) . .
N1 C5 H5 124.6 . .
N2 C5 H5 124.6 . .
N3 C6 N1 114.5(5) . .
N3 C6 H6 122.8 . .
N1 C6 H6 122.8 . .
N5 C7 C2 113.7(4) . .
N5 C7 H7A 108.8 . .
C2 C7 H7A 108.8 . .
N5 C7 H7B 108.8 . .
C2 C7 H7B 108.8 . .
H7A C7 H7B 107.7 . .
N4 C8 N5 111.8(5) . .
N4 C8 H8 124.1 . .
N5 C8 H8 124.1 . .
N6 C9 N4 115.6(5) . .
N6 C9 H9 122.2 . .
N4 C9 H9 122.2 . .
N8 C10 C3 114.4(4) . .
N8 C10 H10A 108.7 . .
C3 C10 H10A 108.7 . .
N8 C10 H10B 108.7 . .
C3 C10 H10B 108.7 . .
H10A C10 H10B 107.6 . .
N8 C11 N7 111.8(5) . .
N8 C11 H11 124.1 . .
N7 C11 H11 124.1 . .
N9 C12 N7 115.1(5) . .
N9 C12 H12 122.5 . .
N7 C12 H12 122.5 . .
C15 C13 C14 120.4(4) 2_565 .
C15 C13 C16 120.0(4) 2_565 .
C14 C13 C16 119.6(4) . .
C13 C14 C15 119.5(4) . .
C13 C14 C19 120.5(4) . .
C15 C14 C19 120.1(4) . .
C13 C15 C14 120.1(4) 2_565 .
C13 C15 C22 119.6(4) 2_565 .
C14 C15 C22 120.2(4) . .
N11 C16 C13 110.1(4) . .
N11 C16 H16A 109.6 . .
C13 C16 H16A 109.6 . .
N11 C16 H16B 109.6 . .
C13 C16 H16B 109.6 . .
H16A C16 H16B 108.2 . .
N10 C17 N11 110.1(4) . .
N10 C17 H17 125.0 . .
N11 C17 H17 125.0 . .
N12 C18 N10 114.8(4) . .
N12 C18 H18 122.6 . .
N10 C18 H18 122.6 . .
N14 C19 C14 113.1(4) . .
N14 C19 H19A 109.0 . .
C14 C19 H19A 109.0 . .
N14 C19 H19B 109.0 . .
C14 C19 H19B 109.0 . .
H19A C19 H19B 107.8 . .
N13 C20 N14 110.6(5) . .
N13 C20 H20 124.7 . .
N14 C20 H20 124.7 . .
N15 C21 N13 114.5(5) . .
N15 C21 H21 122.8 . .
N13 C21 H21 122.8 . .
N17 C22 C15 112.5(4) . .
N17 C22 H22A 109.1 . .
C15 C22 H22A 109.1 . .
N17 C22 H22B 109.1 . .
C15 C22 H22B 109.1 . .
H22A C22 H22B 107.8 . .
N16 C23 N17 110.4(4) . .
N16 C23 H23 124.8 . .
N17 C23 H23 124.8 . .
N18 C24 N16 114.9(4) . .
N18 C24 H24 122.6 . .
N16 C24 H24 122.6 . .
C30 C25 C26 117.3(4) . .
C30 C25 C38 114.4(4) . .
C26 C25 C38 128.2(4) . .
C27 C26 C25 118.2(4) . .
C27 C26 C39 112.8(4) . .
C25 C26 C39 129.0(4) . .
C28 C27 C26 123.5(4) . .
C28 C27 H27 118.3 . .
C26 C27 H27 118.3 . .
C29 C28 C27 117.6(4) . .
C29 C28 C31 119.5(4) . .
C27 C28 C31 122.9(4) . .
C30 C29 C28 120.2(4) . .
C30 C29 H29 119.9 . .
C28 C29 H29 119.9 . .
C29 C30 C25 123.2(5) . .
C29 C30 H30 118.4 . .
C25 C30 H30 118.4 . .
O1 C31 C32 121.0(5) . .
O1 C31 C28 120.2(5) . .
C32 C31 C28 118.8(4) . .
C33 C32 C37 117.5(5) . .
C33 C32 C31 122.4(4) . .
C37 C32 C31 120.1(5) . .
C32 C33 C34 123.4(4) . .
C32 C33 H33 118.3 . .
C34 C33 H33 118.3 . .
C33 C34 C35 118.8(5) . .
C33 C34 C40 112.7(4) . .
C35 C34 C40 128.5(5) . .
C36 C35 C34 117.7(5) . .
C36 C35 C41 115.5(5) . .
C34 C35 C41 126.8(5) . .
C37 C36 C35 122.7(5) . .
C37 C36 H36 118.6 . .
C35 C36 H36 118.6 . .
C36 C37 C32 119.8(5) . .
C36 C37 H37 120.1 . .
C32 C37 H37 120.1 . .
O2 C38 O3 122.9(5) . .
O2 C38 C25 117.4(5) . .
O3 C38 C25 119.7(5) . .
O5 C39 O4 120.6(4) . .
O5 C39 C26 119.5(4) . .
O4 C39 C26 119.9(4) . .
O6 C40 O7 120.3(5) . .
O6 C40 C34 119.4(5) . .
O7 C40 C34 120.2(5) . .
O9 C41 O8 123.8(6) . .
O9 C41 C35 118.9(6) . .
O8 C41 C35 117.3(5) . .
C5 N1 C6 102.3(4) . .
C5 N1 Ag1 121.2(3) . .
C6 N1 Ag1 135.5(3) . .
C5 N2 N3 109.9(4) . .
C5 N2 C4 128.2(4) . .
N3 N2 C4 121.9(4) . .
C6 N3 N2 102.4(4) . .
C8 N4 C9 101.7(4) . .
C8 N4 Ag2 133.3(4) . 1_665
C9 N4 Ag2 123.9(4) . 1_665
C8 N5 N6 108.7(4) . .
C8 N5 C7 133.2(4) . .
N6 N5 C7 117.6(4) . .
C9 N6 N5 102.3(4) . .
C11 N7 C12 101.8(4) . .
C11 N8 N9 109.1(4) . .
C11 N8 C10 125.4(4) . .
N9 N8 C10 125.0(4) . .
C12 N9 N8 102.2(4) . .
C17 N10 C18 102.9(4) . .
C17 N10 Ag1 124.3(3) . .
C18 N10 Ag1 132.1(3) . .
C17 N11 N12 110.0(4) . .
C17 N11 C16 128.9(4) . .
N12 N11 C16 121.0(4) . .
C18 N12 N11 102.3(4) . .
C20 N13 C21 102.7(5) . .
C20 N13 Ag2A 116.8(4) . .
C21 N13 Ag2A 137.2(4) . .
C20 N13 Ag2 116.0(4) . .
C21 N13 Ag2 129.9(4) . .
C20 N14 N15 109.9(5) . .
C20 N14 C19 129.3(5) . .
N15 N14 C19 120.8(4) . .
C21 N15 N14 102.3(4) . .
C23 N16 C24 102.7(4) . .
C23 N16 Ag2A 129.4(4) . 2_455
C24 N16 Ag2A 126.4(4) . 2_455
C23 N16 Ag2 129.0(4) . 2_455
C24 N16 Ag2 127.9(3) . 2_455
C23 N17 N18 109.5(4) . .
C23 N17 C22 127.1(4) . .
N18 N17 C22 123.4(4) . .
C24 N18 N17 102.5(4) . .
C39 O4 H4 109.5 . .
C40 O7 H7 109.5 . .

loop_
_geom_bond_atom_site_label_1
_geom_bond_atom_site_label_2
_geom_bond_distance
_geom_bond_site_symmetry_2
Ag1 N1 2.127(4) .
Ag1 N10 2.141(4) .
Ag2 Ag2A 0.611(4) .
Ag2 N16 2.216(5) 2_455
Ag2 N4 2.300(4) 1_445
Ag2 N13 2.387(5) .
Ag2A N16 2.110(5) 2_455
Ag2A N13 2.141(5) .
C1 C3 1.371(6) 2_686
C1 C2 1.395(6) .
C1 C4 1.533(6) .
C2 C3 1.394(6) .
C2 C7 1.523(7) .
C3 C1 1.371(6) 2_686
C3 C10 1.532(7) .
C4 N2 1.465(6) .
C4 H4A 0.9700 .
C4 H4B 0.9700 .
C5 N1 1.306(6) .
C5 N2 1.310(6) .
C5 H5 0.9300 .
C6 N3 1.304(6) .
C6 N1 1.349(6) .
C6 H6 0.9300 .
C7 N5 1.473(6) .
C7 H7A 0.9700 .
C7 H7B 0.9700 .
C8 N4 1.305(6) .
C8 N5 1.321(6) .
C8 H8 0.9300 .
C9 N6 1.303(7) .
C9 N4 1.344(7) .
C9 H9 0.9300 .
C10 N8 1.478(6) .
C10 H10A 0.9700 .
C10 H10B 0.9700 .
C11 N8 1.305(6) .
C11 N7 1.324(6) .
C11 H11 0.9300 .
C12 N9 1.326(6) .
C12 N7 1.326(7) .
C12 H12 0.9300 .
C13 C15 1.388(6) 2_565
C13 C14 1.403(6) .
C13 C16 1.516(6) .
C14 C15 1.404(6) .
C14 C19 1.524(6) .
C15 C13 1.388(6) 2_565
C15 C22 1.515(6) .
C16 N11 1.471(6) .
C16 H16A 0.9700 .
C16 H16B 0.9700 .
C17 N10 1.319(6) .
C17 N11 1.326(6) .
C17 H17 0.9300 .
C18 N12 1.308(6) .
C18 N10 1.356(6) .
C18 H18 0.9300 .
C19 N14 1.450(6) .
C19 H19A 0.9700 .
C19 H19B 0.9700 .
C20 N13 1.318(7) .
C20 N14 1.322(6) .
C20 H20 0.9300 .
C21 N15 1.320(7) .
C21 N13 1.351(7) .
C21 H21 0.9300 .
C22 N17 1.477(6) .
C22 H22A 0.9700 .
C22 H22B 0.9700 .
C23 N16 1.320(6) .
C23 N17 1.324(6) .
C23 H23 0.9300 .
C24 N18 1.305(6) .
C24 N16 1.349(6) .
C24 H24 0.9300 .
C25 C30 1.391(6) .
C25 C26 1.415(6) .
C25 C38 1.527(7) .
C26 C27 1.392(6) .
C26 C39 1.530(6) .
C27 C28 1.383(6) .
C27 H27 0.9300 .
C28 C29 1.382(7) .
C28 C31 1.509(7) .
C29 C30 1.368(7) .
C29 H29 0.9300 .
C30 H30 0.9300 .
C31 O1 1.212(6) .
C31 C32 1.499(7) .
C32 C33 1.377(7) .
C32 C37 1.407(7) .
C33 C34 1.385(7) .
C33 H33 0.9300 .
C34 C35 1.407(7) .
C34 C40 1.514(7) .
C35 C36 1.395(7) .
C35 C41 1.519(8) .
C36 C37 1.369(7) .
C36 H36 0.9300 .
C37 H37 0.9300 .
C38 O2 1.235(6) .
C38 O3 1.265(6) .
C39 O5 1.215(5) .
C39 O4 1.282(5) .
C40 O6 1.206(6) .
C40 O7 1.287(6) .
C41 O9 1.215(7) .
C41 O8 1.274(7) .
N2 N3 1.340(5) .
N4 Ag2 2.300(4) 1_665
N5 N6 1.354(5) .
N8 N9 1.348(6) .
N11 N12 1.361(5) .
N14 N15 1.352(6) .
N16 Ag2A 2.110(5) 2_455
N16 Ag2 2.216(5) 2_455
N17 N18 1.360(5) .
O4 H4 0.8200 .
O7 H7 0.8200 .

loop_
_geom_torsion_atom_site_label_1
_geom_torsion_atom_site_label_2
_geom_torsion_atom_site_label_3
_geom_torsion_atom_site_label_4
_geom_torsion
_geom_torsion_site_symmetry_1
_geom_torsion_site_symmetry_4
N4 Ag2 Ag2A N16 -162.9(7) 1_445 2_455
N13 Ag2 Ag2A N16 174.3(4) . 2_455
N16 Ag2 Ag2A N13 -174.3(4) 2_455 .
N4 Ag2 Ag2A N13 22.8(10) 1_445 .
C3 C1 C2 C3 0.5(7) 2_686 .
C4 C1 C2 C3 179.7(4) . .
C3 C1 C2 C7 -175.8(4) 2_686 .
C4 C1 C2 C7 3.3(6) . .
C1 C2 C3 C1 -0.5(7) . 2_686
C7 C2 C3 C1 175.7(4) . 2_686
C1 C2 C3 C10 -175.7(4) . .
C7 C2 C3 C10 0.5(6) . .
C3 C1 C4 N2 -117.8(5) 2_686 .
C2 C1 C4 N2 63.0(6) . .
C3 C2 C7 N5 82.1(6) . .
C1 C2 C7 N5 -101.6(5) . .
C1 C3 C10 N8 73.0(7) 2_686 .
C2 C3 C10 N8 -111.9(5) . .
C15 C13 C14 C15 1.5(7) 2_565 .
C16 C13 C14 C15 -178.3(4) . .
C15 C13 C14 C19 -178.2(4) 2_565 .
C16 C13 C14 C19 2.0(6) . .
C13 C14 C15 C13 -1.5(7) . 2_565
C19 C14 C15 C13 178.3(4) . 2_565
C13 C14 C15 C22 -179.3(4) . .
C19 C14 C15 C22 0.4(6) . .
C15 C13 C16 N11 79.0(5) 2_565 .
C14 C13 C16 N11 -101.3(5) . .
C13 C14 C19 N14 -97.8(5) . .
C15 C14 C19 N14 82.5(5) . .
C13 C15 C22 N17 89.5(5) 2_565 .
C14 C15 C22 N17 -92.7(5) . .
C30 C25 C26 C27 -1.9(7) . .
C38 C25 C26 C27 174.8(4) . .
C30 C25 C26 C39 178.1(4) . .
C38 C25 C26 C39 -5.3(8) . .
C25 C26 C27 C28 -0.6(7) . .
C39 C26 C27 C28 179.4(4) . .
C26 C27 C28 C29 1.9(7) . .
C26 C27 C28 C31 -175.5(4) . .
C27 C28 C29 C30 -0.6(7) . .
C31 C28 C29 C30 176.9(5) . .
C28 C29 C30 C25 -2.0(8) . .
C26 C25 C30 C29 3.3(7) . .
C38 C25 C30 C29 -173.9(5) . .
C29 C28 C31 O1 -31.0(7) . .
C27 C28 C31 O1 146.4(5) . .
C29 C28 C31 C32 148.8(5) . .
C27 C28 C31 C32 -33.8(7) . .
O1 C31 C32 C33 155.5(5) . .
C28 C31 C32 C33 -24.4(6) . .
O1 C31 C32 C37 -22.4(7) . .
C28 C31 C32 C37 157.8(4) . .
C37 C32 C33 C34 -1.5(7) . .
C31 C32 C33 C34 -179.4(4) . .
C32 C33 C34 C35 -1.8(7) . .
C32 C33 C34 C40 179.9(4) . .
C33 C34 C35 C36 2.9(7) . .
C40 C34 C35 C36 -179.1(4) . .
C33 C34 C35 C41 -176.6(5) . .
C40 C34 C35 C41 1.4(8) . .
C34 C35 C36 C37 -0.7(7) . .
C41 C35 C36 C37 178.8(5) . .
C35 C36 C37 C32 -2.7(7) . .
C33 C32 C37 C36 3.7(7) . .
C31 C32 C37 C36 -178.3(4) . .
C30 C25 C38 O2 9.5(7) . .
C26 C25 C38 O2 -167.3(5) . .
C30 C25 C38 O3 -171.9(5) . .
C26 C25 C38 O3 11.3(8) . .
C27 C26 C39 O5 2.1(6) . .
C25 C26 C39 O5 -177.9(5) . .
C27 C26 C39 O4 -178.5(4) . .
C25 C26 C39 O4 1.5(7) . .
C33 C34 C40 O6 15.3(6) . .
C35 C34 C40 O6 -162.8(5) . .
C33 C34 C40 O7 -163.1(5) . .
C35 C34 C40 O7 18.8(8) . .
C36 C35 C41 O9 -27.3(8) . .
C34 C35 C41 O9 152.2(6) . .
C36 C35 C41 O8 150.0(5) . .
C34 C35 C41 O8 -30.5(8) . .
N2 C5 N1 C6 -1.1(6) . .
N2 C5 N1 Ag1 169.4(3) . .
N3 C6 N1 C5 1.3(6) . .
N3 C6 N1 Ag1 -167.1(4) . .
N10 Ag1 N1 C5 120.6(5) . .
N10 Ag1 N1 C6 -72.6(6) . .
N1 C5 N2 N3 0.7(6) . .
N1 C5 N2 C4 179.3(5) . .
C1 C4 N2 C5 50.2(7) . .
C1 C4 N2 N3 -131.4(5) . .
N1 C6 N3 N2 -0.9(6) . .
C5 N2 N3 C6 0.1(6) . .
C4 N2 N3 C6 -178.6(4) . .
N5 C8 N4 C9 -1.1(6) . .
N5 C8 N4 Ag2 166.8(4) . 1_665
N6 C9 N4 C8 0.2(7) . .
N6 C9 N4 Ag2 -169.3(4) . 1_665
N4 C8 N5 N6 1.7(6) . .
N4 C8 N5 C7 172.9(5) . .
C2 C7 N5 C8 -1.1(9) . .
C2 C7 N5 N6 169.4(4) . .
N4 C9 N6 N5 0.8(7) . .
C8 N5 N6 C9 -1.4(6) . .
C7 N5 N6 C9 -174.2(5) . .
N8 C11 N7 C12 -0.9(6) . .
N9 C12 N7 C11 -0.2(7) . .
N7 C11 N8 N9 1.7(7) . .
N7 C11 N8 C10 174.0(5) . .
C3 C10 N8 C11 174.4(5) . .
C3 C10 N8 N9 -14.5(8) . .
N7 C12 N9 N8 1.2(7) . .
C11 N8 N9 C12 -1.7(6) . .
C10 N8 N9 C12 -174.0(5) . .
N11 C17 N10 C18 0.3(5) . .
N11 C17 N10 Ag1 172.1(3) . .
N12 C18 N10 C17 -0.2(6) . .
N12 C18 N10 Ag1 -171.0(3) . .
N1 Ag1 N10 C17 -136.8(4) . .
N1 Ag1 N10 C18 32.4(6) . .
N10 C17 N11 N12 -0.3(5) . .
N10 C17 N11 C16 174.9(4) . .
C13 C16 N11 C17 -121.1(5) . .
C13 C16 N11 N12 53.6(6) . .
N10 C18 N12 N11 0.0(5) . .
C17 N11 N12 C18 0.2(5) . .
C16 N11 N12 C18 -175.4(4) . .
N14 C20 N13 C21 0.3(6) . .
N14 C20 N13 Ag2A 163.5(3) . .
N14 C20 N13 Ag2 147.6(3) . .
N15 C21 N13 C20 -0.1(6) . .
N15 C21 N13 Ag2A -157.8(4) . .
N15 C21 N13 Ag2 -140.9(4) . .
Ag2 Ag2A N13 C20 -90.3(7) . .
N16 Ag2A N13 C20 107.5(8) 2_455 .
Ag2 Ag2A N13 C21 65.1(9) . .
N16 Ag2A N13 C21 -97.1(9) 2_455 .
N16 Ag2A N13 Ag2 -162.2(13) 2_455 .
Ag2A Ag2 N13 C20 96.8(7) . .
N16 Ag2 N13 C20 104.1(4) 2_455 .
N4 Ag2 N13 C20 -68.3(4) 1_445 .
Ag2A Ag2 N13 C21 -126.6(8) . .
N16 Ag2 N13 C21 -119.3(5) 2_455 .
N4 Ag2 N13 C21 68.3(5) 1_445 .
N16 Ag2 N13 Ag2A 7.3(5) 2_455 .
N4 Ag2 N13 Ag2A -165.1(7) 1_445 .
N13 C20 N14 N15 -0.4(6) . .
N13 C20 N14 C19 179.2(4) . .
C14 C19 N14 C20 -115.8(5) . .
C14 C19 N14 N15 63.8(6) . .
N13 C21 N15 N14 -0.1(6) . .
C20 N14 N15 C21 0.3(5) . .
C19 N14 N15 C21 -179.4(4) . .
N17 C23 N16 C24 -0.2(5) . .
N17 C23 N16 Ag2A 166.5(3) . 2_455
N17 C23 N16 Ag2 -172.8(3) . 2_455
N18 C24 N16 C23 -0.3(6) . .
N18 C24 N16 Ag2A -167.5(3) . 2_455
N18 C24 N16 Ag2 172.4(3) . 2_455
N16 C23 N17 N18 0.6(6) . .
N16 C23 N17 C22 -175.9(4) . .
C15 C22 N17 C23 -170.6(4) . .
C15 C22 N17 N18 13.3(6) . .
N16 C24 N18 N17 0.6(5) . .
C23 N17 N18 C24 -0.7(5) . .
C22 N17 N18 C24 176.0(4) . .
